data_2017016
loop_
_publ_author_name
'Mu\~noz, Juan Carlos'
'Atria, Ana Mar\'ia'
'Garland, Maria Teresa'
'Baggio, Ricardo'

_publ_section_title
;
 Three lanthanide complexes derived from itaconic acid and
 2,2'-bipyridine
;
_journal_coeditor_code SK3282
_journal_issue 3
_journal_name_full 'Acta Crystallographica Section C'
_journal_page_first m121
_journal_page_last m127
_journal_paper_doi 10.1107/S0108270109002534
_journal_volume 65
_journal_year 2009
_chemical_formula_iupac '[Gd2 (C5 H4 O4)3 (C10 H8 N2)2] , 4H2 O'
_chemical_formula_moiety 'C35 H28 Gd2 N4 O12 , 4H2 O'
_chemical_formula_sum 'C35 H36 Gd2 N4 O16'
_chemical_formula_weight 1083.18
_chemical_name_systematic
;Poly[[bis(2,2'-bipyridine)-\m~4~-itaconato-di-\m~3~-itaconato-digadolinium(III)]
tetrahydrate]
;
_space_group_IT_number 2
_symmetry_cell_setting triclinic
_symmetry_space_group_name_Hall '-P 1'
_symmetry_space_group_name_H-M 'P -1'
_atom_sites_solution_hydrogens geom
_atom_sites_solution_primary direct
_atom_sites_solution_secondary difmap
_audit_creation_method SHELXL97
_cell_angle_alpha 71.60(3)
_cell_angle_beta 82.32(3)
_cell_angle_gamma 68.39(3)
_cell_formula_units_Z 2
_cell_length_a 9.5507(19)
_cell_length_b 12.598(3)
_cell_length_c 17.582(4)
_cell_measurement_reflns_used 8754
_cell_measurement_temperature 293(2)
_cell_measurement_theta_max 26.34
_cell_measurement_theta_min 2.01
_cell_volume 1865.9(9)
_computing_cell_refinement 'SAINT-NT (Bruker, 2002)'
_computing_data_collection 'SMART-NT (Bruker, 2001)'
_computing_data_reduction 'SAINT-NT (Bruker, 2002)'
_computing_molecular_graphics 'SHELXTL-NT (Sheldrick, 2008)'
_computing_publication_material 'SHELXTL-NT (Sheldrick, 2008) and PLATON (Spek, 2003)'
_computing_structure_refinement 'SHELXL97 (Sheldrick, 2008)'
_computing_structure_solution 'SHELXS97 (Sheldrick, 2008)'
_diffrn_ambient_temperature 293(2)
_diffrn_measured_fraction_theta_full 0.874
_diffrn_measured_fraction_theta_max 0.785
_diffrn_measurement_device_type 'Bruker SMART? CCD area-detector'
_diffrn_measurement_method '\f and \w'
_diffrn_radiation_monochromator graphite
_diffrn_radiation_source 'fine-focus sealed tube'
_diffrn_radiation_type MoK\a
_diffrn_radiation_wavelength 0.71073
_diffrn_reflns_av_R_equivalents 0.0759
_diffrn_reflns_av_sigmaI/netI 0.0684
_diffrn_reflns_limit_h_max 12
_diffrn_reflns_limit_h_min -11
_diffrn_reflns_limit_k_max 16
_diffrn_reflns_limit_k_min -15
_diffrn_reflns_limit_l_max 22
_diffrn_reflns_limit_l_min -21
_diffrn_reflns_number 9794
_diffrn_reflns_theta_full 25.00
_diffrn_reflns_theta_max 27.75
_diffrn_reflns_theta_min 1.82
_diffrn_standards_number 0
_exptl_absorpt_coefficient_mu 3.604
_exptl_absorpt_correction_T_max 0.75
_exptl_absorpt_correction_T_min 0.50
_exptl_absorpt_correction_type multi-scan
_exptl_absorpt_process_details '(SADABS in SAINT-NT; Bruker, 2002)'
_exptl_crystal_colour colourless
_exptl_crystal_density_diffrn 1.928
_exptl_crystal_density_method 'not measured'
_exptl_crystal_description plate
_exptl_crystal_F_000 1060
_exptl_crystal_size_max 0.20
_exptl_crystal_size_mid 0.15
_exptl_crystal_size_min 0.08
_refine_diff_density_max 7.157
_refine_diff_density_min -3.024
_refine_ls_extinction_method none
_refine_ls_goodness_of_fit_ref 0.987
_refine_ls_hydrogen_treatment constr
_refine_ls_matrix_type full
_refine_ls_number_parameters 512
_refine_ls_number_reflns 6922
_refine_ls_number_restraints 541
_refine_ls_restrained_S_all 1.031
_refine_ls_R_factor_all 0.0914
_refine_ls_R_factor_gt 0.0748
_refine_ls_shift/su_max 0.001
_refine_ls_shift/su_mean 0.000
_refine_ls_structure_factor_coef Fsqd
_refine_ls_weighting_details 'calc w = 1/[\s^2^(Fo^2^)+(0.1319P)^2^+23.4752P] where P=(Fo^2^+2Fc^2^)/3'
_refine_ls_weighting_scheme calc
_refine_ls_wR_factor_gt 0.1928
_refine_ls_wR_factor_ref 0.2043
_reflns_number_gt 5639
_reflns_number_total 6922
_reflns_threshold_expression I>2\s(I)
_cod_data_source_file sk3282.cif
_cod_data_source_block I
_cod_database_code 2017016
_cod_database_fobs_code 2017016

loop_
_symmetry_equiv_pos_as_xyz
'x, y, z'
'-x, -y, -z'

loop_
_atom_site_type_symbol
_atom_site_label
_atom_site_fract_x
_atom_site_fract_y
_atom_site_fract_z
_atom_site_U_iso_or_equiv
_atom_site_adp_type
_atom_site_calc_flag
_atom_site_refinement_flags
_atom_site_occupancy
_atom_site_disorder_assembly
_atom_site_disorder_group
Gd Gd1 0.54142(6) 0.08123(5) 0.07013(3) 0.02018(18) Uani d . 1 . .
Gd Gd2 0.33097(6) 0.64895(4) -0.49861(3) 0.01835(18) Uani d U 1 . .
N N11 0.5043(12) 0.1010(10) 0.2137(7) 0.039(2) Uani d DU 1 . .
N N21 0.4343(13) 0.2964(11) 0.0841(6) 0.040(2) Uani d DU 1 . .
C C11 0.5467(16) -0.0002(14) 0.2747(7) 0.045(3) Uani d DU 1 . .
H H11 0.5899 -0.0731 0.2635 0.054 Uiso calc R 1 . .
C C21 0.5271(18) 0.0021(15) 0.3536(8) 0.054(3) Uani d DU 1 . .
H H21 0.5518 -0.0683 0.3954 0.065 Uiso calc R 1 . .
C C31 0.4702(19) 0.1114(13) 0.3687(10) 0.059(4) Uani d DU 1 . .
H H31 0.4511 0.1160 0.4211 0.070 Uiso calc R 1 . .
C C41 0.4420(19) 0.2142(16) 0.3049(8) 0.057(4) Uani d DU 1 . .
H H41 0.4193 0.2876 0.3140 0.068 Uiso calc R 1 . .
C C51 0.4477(17) 0.2077(12) 0.2275(8) 0.047(3) Uani d DU 1 . .
C C61 0.4101(17) 0.3160(12) 0.1558(8) 0.045(3) Uani d DU 1 . .
C C71 0.341(2) 0.4301(12) 0.1616(11) 0.060(4) Uani d DU 1 . .
H H71 0.3272 0.4423 0.2120 0.073 Uiso calc R 1 . .
C C81 0.292(2) 0.5270(17) 0.0952(9) 0.072(4) Uani d DU 1 . .
H H81 0.2412 0.6032 0.1004 0.087 Uiso calc R 1 . .
C C91 0.322(2) 0.5074(14) 0.0205(12) 0.069(4) Uani d DU 1 . .
H H91 0.2907 0.5693 -0.0263 0.083 Uiso calc R 1 . .
C C101 0.4005(19) 0.3915(11) 0.0189(10) 0.054(3) Uani d DU 1 . .
H H101 0.4321 0.3786 -0.0308 0.065 Uiso calc R 1 . .
N N12 0.2390(14) 0.7852(9) -0.4029(6) 0.039(2) Uani d DU 1 . .
N N22 0.2316(12) 0.8729(9) -0.5647(6) 0.035(2) Uani d DU 1 . .
C C12 0.2394(18) 0.7356(13) -0.3233(8) 0.049(3) Uani d DU 1 . .
H H12 0.2661 0.6533 -0.3022 0.058 Uiso calc R 1 . .
C C22 0.200(2) 0.8069(12) -0.2728(10) 0.053(3) Uani d DU 1 . .
H H22 0.1973 0.7743 -0.2175 0.064 Uiso calc R 1 . .
C C32 0.165(2) 0.9282(12) -0.3072(9) 0.054(3) Uani d DU 1 . .
H H32 0.1437 0.9766 -0.2736 0.064 Uiso calc R 1 . .
C C42 0.1588(18) 0.9812(13) -0.3890(8) 0.049(3) Uani d DU 1 . .
H H42 0.1334 1.0631 -0.4115 0.058 Uiso calc R 1 . .
C C52 0.1932(16) 0.9038(10) -0.4355(8) 0.039(3) Uani d DU 1 . .
C C62 0.1917(16) 0.9551(9) -0.5252(8) 0.038(3) Uani d DU 1 . .
C C72 0.1478(19) 1.0763(11) -0.5631(9) 0.051(3) Uani d DU 1 . .
H H72 0.1209 1.1307 -0.5336 0.061 Uiso calc R 1 . .
C C82 0.1448(19) 1.1143(12) -0.6455(8) 0.052(3) Uani d DU 1 . .
H H82 0.1168 1.1953 -0.6725 0.062 Uiso calc R 1 . .
C C92 0.1834(18) 1.0320(10) -0.6881(9) 0.049(3) Uani d DU 1 . .
H H92 0.1818 1.0560 -0.7439 0.058 Uiso calc R 1 . .
C C102 0.2246(16) 0.9128(10) -0.6451(7) 0.037(3) Uani d DU 1 . .
H H102 0.2489 0.8570 -0.6734 0.045 Uiso calc R 1 . .
O O13 0.1201(9) 0.6941(8) -0.5862(5) 0.034(2) Uani d DU 1 . .
O O23 0.0762(9) 0.6483(8) -0.4540(4) 0.0285(18) Uani d DU 1 . .
O O33 -0.3706(9) 0.5375(6) -0.4844(5) 0.0260(17) Uani d DU 1 . .
O O43 -0.4711(8) 0.7276(6) -0.4863(6) 0.0272(18) Uani d DU 1 . .
C C13 0.0305(9) 0.6616(11) -0.5252(5) 0.034(2) Uani d DU 1 . .
C C23 -0.1234(8) 0.6718(6) -0.5386(5) 0.024(2) Uani d DU 1 . .
C C33 -0.1988(8) 0.6296(9) -0.4617(5) 0.026(2) Uani d DU 1 . .
H H33A -0.2071 0.6806 -0.4287 0.031 Uiso calc R 1 . .
H H33B -0.1346 0.5498 -0.4340 0.031 Uiso calc R 1 . .
C C43 -0.3522(9) 0.6268(7) -0.4678(7) 0.0217(19) Uani d DU 1 . .
C C53 -0.1760(14) 0.7136(12) -0.6109(6) 0.041(3) Uani d DU 1 . .
H H53A -0.1162 0.7373 -0.6544 0.049 Uiso calc R 1 . .
H H53B -0.2733 0.7198 -0.6189 0.049 Uiso calc R 1 . .
O O14 0.4750(12) 0.1058(8) -0.1445(5) 0.034(2) Uani d DU 1 . .
O O24 0.4983(12) 0.2025(8) -0.0628(4) 0.037(2) Uani d DU 1 . .
O O34 0.3925(9) 0.5320(6) -0.3922(4) 0.0205(15) Uani d DU 1 . .
O O44 0.5557(10) 0.3423(7) -0.3765(5) 0.037(2) Uani d DU 1 . .
C C14 0.4915(19) 0.2033(10) -0.1380(5) 0.047(3) Uani d DU 1 . .
C C24 0.5472(16) 0.2844(12) -0.2068(6) 0.074(4) Uani d DU 1 . .
H H24A 0.6146 0.2388 -0.2407 0.089 Uiso calc R 1 . .
H H24B 0.6031 0.3202 -0.1868 0.089 Uiso calc R 1 . .
C C34 0.4163(19) 0.3810(14) -0.2552(6) 0.087(5) Uani d DU 1 . .
C C44 0.4433(15) 0.4161(9) -0.3437(5) 0.045(3) Uani d DU 1 . .
C C54 0.288(2) 0.428(2) -0.2179(12) 0.116(8) Uani d DU 1 . .
H H54A 0.2066 0.4868 -0.2475 0.140 Uiso calc R 1 . .
H H54B 0.2795 0.4011 -0.1624 0.140 Uiso calc R 1 . .
O O15 -0.2119(9) -0.0298(8) 0.1379(5) 0.034(2) Uani d DU 1 . .
O O25 -0.2449(8) 0.1484(7) 0.0479(5) 0.0283(18) Uani d DU 1 . .
O O35 0.3230(8) 0.0445(7) 0.0087(5) 0.0280(17) Uani d DU 1 . .
O O45 0.2615(9) 0.1472(8) 0.0960(5) 0.0299(18) Uani d DU 1 . .
C C15 -0.1499(8) 0.0477(7) 0.0917(5) 0.0174(13) Uani d DU 1 . .
C C25 0.0092(8) 0.0311(7) 0.0992(5) 0.026(2) Uani d DU 1 . .
C C35 0.0502(8) 0.1281(8) 0.0410(6) 0.027(2) Uani d DU 1 . .
H H35A 0.0250 0.1323 -0.0118 0.033 Uiso calc R 1 . .
H H35B -0.0138 0.2021 0.0518 0.033 Uiso calc R 1 . .
C C45 0.2035(9) 0.1239(8) 0.0370(6) 0.0174(13) Uani d DU 1 . .
C C55 0.0973(14) -0.0594(11) 0.1516(8) 0.042(3) Uani d DU 1 . .
H H55A 0.1972 -0.0669 0.1545 0.051 Uiso calc R 1 . .
H H55B 0.0603 -0.1165 0.1861 0.051 Uiso calc R 1 . .
O O1W 0.066(2) 0.2802(13) -0.1664(11) 0.090(5) Uani d . 1 . .
O O2W -0.034(2) 0.5836(17) -0.2922(11) 0.101(6) Uani d . 1 . .
O O3W -0.157(2) 0.3996(15) -0.2784(10) 0.087(5) Uani d . 1 . .
O O4W -0.024(2) 0.648(2) -0.1446(18) 0.148(10) Uani d . 1 . .

loop_
_atom_site_aniso_label
_atom_site_aniso_U_11
_atom_site_aniso_U_22
_atom_site_aniso_U_33
_atom_site_aniso_U_12
_atom_site_aniso_U_13
_atom_site_aniso_U_23
Gd1 0.0152(3) 0.0299(3) 0.0176(3) -0.0106(2) 0.0006(2) -0.0068(2)
Gd2 0.0127(3) 0.0149(3) 0.0258(3) -0.0051(2) -0.0027(2) -0.0023(2)
N11 0.020(5) 0.065(6) 0.051(6) -0.025(4) 0.001(4) -0.030(5)
N21 0.031(5) 0.046(5) 0.058(6) -0.021(4) 0.006(5) -0.029(5)
C11 0.029(6) 0.078(7) 0.046(6) -0.024(5) -0.003(5) -0.032(6)
C21 0.041(6) 0.085(8) 0.042(6) -0.015(6) -0.003(5) -0.034(6)
C31 0.042(7) 0.085(8) 0.048(7) -0.013(6) 0.003(6) -0.032(6)
C41 0.043(6) 0.078(8) 0.054(7) -0.015(6) 0.007(6) -0.033(6)
C51 0.029(5) 0.064(6) 0.055(6) -0.018(5) 0.008(5) -0.031(5)
C61 0.034(5) 0.055(6) 0.059(6) -0.016(5) 0.012(5) -0.037(5)
C71 0.056(7) 0.054(7) 0.072(8) -0.014(6) 0.012(6) -0.031(6)
C81 0.064(8) 0.060(7) 0.082(8) -0.012(7) 0.015(7) -0.024(7)
C91 0.061(8) 0.057(7) 0.080(8) -0.014(7) 0.015(7) -0.022(7)
C101 0.050(7) 0.047(6) 0.069(7) -0.017(6) 0.010(6) -0.026(6)
N12 0.037(5) 0.039(5) 0.049(5) -0.011(4) 0.008(5) -0.030(5)
N22 0.027(5) 0.026(4) 0.051(6) -0.010(4) -0.007(4) -0.006(4)
C12 0.042(6) 0.051(6) 0.052(6) -0.010(5) 0.011(5) -0.026(6)
C22 0.049(7) 0.058(7) 0.052(7) -0.016(6) 0.013(6) -0.024(6)
C32 0.051(7) 0.053(7) 0.061(7) -0.016(6) 0.005(6) -0.025(6)
C42 0.045(6) 0.042(6) 0.064(7) -0.013(5) 0.003(6) -0.026(6)
C52 0.035(5) 0.033(5) 0.057(6) -0.017(4) 0.000(5) -0.021(5)
C62 0.030(5) 0.028(5) 0.057(6) -0.012(4) 0.001(5) -0.013(5)
C72 0.045(6) 0.029(6) 0.069(7) -0.013(5) 0.000(6) -0.001(6)
C82 0.046(7) 0.027(5) 0.066(7) -0.012(5) -0.005(6) 0.008(6)
C92 0.042(6) 0.031(6) 0.057(7) -0.009(5) -0.011(6) 0.008(5)
C102 0.033(6) 0.026(5) 0.048(6) -0.009(4) -0.011(5) -0.001(5)
O13 0.019(4) 0.039(5) 0.040(5) -0.014(4) 0.010(4) -0.004(4)
O23 0.027(3) 0.030(3) 0.032(3) -0.016(2) 0.000(2) -0.006(2)
O33 0.023(4) 0.020(4) 0.029(4) -0.002(3) -0.005(3) -0.005(3)
O43 0.019(4) 0.020(4) 0.046(5) -0.010(3) -0.003(3) -0.010(4)
C13 0.021(5) 0.030(5) 0.038(5) 0.001(4) -0.001(4) -0.006(4)
C23 0.016(4) 0.028(4) 0.030(5) -0.010(4) 0.003(4) -0.010(4)
C33 0.017(5) 0.028(5) 0.029(5) -0.005(4) -0.004(4) -0.006(4)
C43 0.020(3) 0.019(3) 0.028(3) -0.010(2) 0.005(2) -0.009(2)
C53 0.024(6) 0.050(7) 0.045(7) -0.014(5) -0.002(5) -0.004(6)
O14 0.053(5) 0.040(5) 0.014(4) -0.026(4) -0.001(4) -0.002(4)
O24 0.050(5) 0.040(5) 0.016(4) -0.013(4) -0.006(4) -0.004(4)
O34 0.0202(18) 0.0219(17) 0.0222(17) -0.0059(10) -0.0031(10) -0.0109(11)
O44 0.039(5) 0.033(5) 0.029(4) -0.004(4) 0.003(4) -0.006(4)
C14 0.063(6) 0.052(6) 0.025(5) -0.020(5) -0.002(5) -0.007(5)
C24 0.085(8) 0.069(7) 0.044(7) -0.013(7) -0.002(7) 0.001(6)
C34 0.079(8) 0.075(7) 0.054(7) 0.001(7) 0.014(6) 0.012(6)
C44 0.042(5) 0.046(5) 0.031(5) -0.005(5) 0.002(5) -0.002(5)
C54 0.100(11) 0.095(11) 0.081(10) 0.006(10) 0.017(10) 0.019(10)
O15 0.020(4) 0.044(5) 0.037(5) -0.012(4) -0.001(4) -0.012(4)
O25 0.023(3) 0.030(3) 0.030(3) -0.009(2) 0.005(2) -0.007(2)
O35 0.025(4) 0.034(4) 0.025(4) -0.009(3) 0.002(3) -0.010(3)
O45 0.021(4) 0.041(4) 0.031(4) -0.007(3) 0.002(3) -0.021(3)
C15 0.019(2) 0.017(2) 0.021(2) -0.0111(18) 0.0110(19) -0.0113(19)
C25 0.025(5) 0.027(4) 0.029(5) -0.008(4) 0.004(4) -0.013(4)
C35 0.027(5) 0.023(5) 0.028(5) -0.006(4) 0.006(4) -0.008(4)
C45 0.019(2) 0.017(2) 0.021(2) -0.0111(18) 0.0110(19) -0.0113(19)
C55 0.025(6) 0.045(7) 0.049(7) -0.010(5) -0.006(5) -0.004(6)
O1W 0.100(13) 0.053(8) 0.092(12) -0.020(8) -0.024(10) 0.015(8)
O2W 0.116(15) 0.096(13) 0.089(13) -0.032(12) 0.003(11) -0.034(11)
O3W 0.106(13) 0.077(10) 0.089(12) -0.033(9) -0.022(10) -0.030(9)
O4W 0.084(14) 0.134(19) 0.23(3) 0.017(13) -0.046(16) -0.10(2)

loop_
_atom_type_symbol
_atom_type_description
_atom_type_scat_dispersion_real
_atom_type_scat_dispersion_imag
_atom_type_scat_source
C C 0.0033 0.0016 'International Tables Vol C Tables 4.2.6.8 and 6.1.1.4'
H H 0.0000 0.0000 'International Tables Vol C Tables 4.2.6.8 and 6.1.1.4'
N N 0.0061 0.0033 'International Tables Vol C Tables 4.2.6.8 and 6.1.1.4'
O O 0.0106 0.0060 'International Tables Vol C Tables 4.2.6.8 and 6.1.1.4'
Gd Gd -0.1653 3.9035 'International Tables Vol C Tables 4.2.6.8 and 6.1.1.4'

loop_
_geom_angle_atom_site_label_1
_geom_angle_atom_site_label_2
_geom_angle_atom_site_label_3
_geom_angle_site_symmetry_1
_geom_angle_site_symmetry_3
_geom_angle
_geom_angle_publ_flag
O35 Gd1 O24 2_655 . 75.0(3) ?
O35 Gd1 O14 2_655 2_655 76.2(3) ?
O24 Gd1 O14 . 2_655 135.9(3) ?
O35 Gd1 O25 2_655 1_655 85.6(3) ?
O24 Gd1 O25 . 1_655 80.3(3) ?
O14 Gd1 O25 2_655 1_655 129.5(3) ?
O35 Gd1 O15 2_655 1_655 76.5(3) ?
O24 Gd1 O15 . 1_655 127.4(3) ?
O14 Gd1 O15 2_655 1_655 75.8(3) ?
O25 Gd1 O15 1_655 1_655 54.2(2) ?
O35 Gd1 O45 2_655 . 126.0(2) ?
O24 Gd1 O45 . . 89.1(3) ?
O14 Gd1 O45 2_655 . 81.7(3) ?
O25 Gd1 O45 1_655 . 142.8(3) ?
O15 Gd1 O45 1_655 . 142.9(3) ?
O35 Gd1 N11 2_655 . 144.0(3) ?
O24 Gd1 N11 . . 139.6(3) ?
O14 Gd1 N11 2_655 . 78.9(3) ?
O25 Gd1 N11 1_655 . 90.7(3) ?
O15 Gd1 N11 1_655 . 72.4(3) ?
O45 Gd1 N11 . . 74.6(3) ?
O35 Gd1 N21 2_655 . 147.5(3) ?
O24 Gd1 N21 . . 76.5(3) ?
O14 Gd1 N21 2_655 . 136.2(3) ?
O25 Gd1 N21 1_655 . 74.6(3) ?
O15 Gd1 N21 1_655 . 109.9(3) ?
O45 Gd1 N21 . . 68.3(3) ?
N11 Gd1 N21 . . 63.2(3) ?
O35 Gd1 O35 2_655 . 76.7(3) ?
O24 Gd1 O35 . . 70.7(3) ?
O14 Gd1 O35 2_655 . 70.7(3) ?
O25 Gd1 O35 1_655 . 149.0(3) ?
O15 Gd1 O35 1_655 . 141.0(3) ?
O45 Gd1 O35 . . 49.52(19) ?
N11 Gd1 O35 . . 118.5(3) ?
N21 Gd1 O35 . . 107.9(3) ?
O35 Gd1 C15 2_655 1_655 76.7(3) ?
O24 Gd1 C15 . 1_655 102.6(3) ?
O14 Gd1 C15 2_655 1_655 102.4(3) ?
O25 Gd1 C15 1_655 1_655 27.15(18) ?
O15 Gd1 C15 1_655 1_655 27.40(19) ?
O45 Gd1 C15 . 1_655 156.9(2) ?
N11 Gd1 C15 . 1_655 83.8(3) ?
N21 Gd1 C15 . 1_655 94.8(3) ?
O35 Gd1 C15 . 1_655 153.4(2) ?
O35 Gd1 Gd1 2_655 2_655 41.6(2) ?
O24 Gd1 Gd1 . 2_655 67.7(2) ?
O14 Gd1 Gd1 2_655 2_655 68.52(18) ?
O25 Gd1 Gd1 1_655 2_655 122.7(2) ?
O15 Gd1 Gd1 1_655 2_655 113.2(2) ?
O45 Gd1 Gd1 . 2_655 84.49(15) ?
N11 Gd1 Gd1 . 2_655 143.4(2) ?
N21 Gd1 Gd1 . 2_655 135.1(3) ?
O35 Gd1 Gd1 . 2_655 35.05(14) ?
C15 Gd1 Gd1 1_655 2_655 118.32(19) ?
O34 Gd2 O44 . 2_664 131.3(3) ?
O34 Gd2 O33 . 2_564 74.6(3) ?
O44 Gd2 O33 2_664 2_564 75.5(3) ?
O34 Gd2 O23 . . 84.7(3) ?
O44 Gd2 O23 2_664 . 129.5(3) ?
O33 Gd2 O23 2_564 . 84.8(3) ?
O34 Gd2 O13 . . 131.4(3) ?
O44 Gd2 O13 2_664 . 76.6(3) ?
O33 Gd2 O13 2_564 . 77.4(3) ?
O23 Gd2 O13 . . 53.7(2) ?
O34 Gd2 O43 . 1_655 87.5(3) ?
O44 Gd2 O43 2_664 1_655 80.5(3) ?
O33 Gd2 O43 2_564 1_655 126.6(2) ?
O23 Gd2 O43 . 1_655 144.0(3) ?
O13 Gd2 O43 . 1_655 140.8(3) ?
O34 Gd2 N22 . . 140.4(3) ?
O44 Gd2 N22 2_664 . 79.8(3) ?
O33 Gd2 N22 2_564 . 144.4(3) ?
O23 Gd2 N22 . . 91.6(3) ?
O13 Gd2 N22 . . 72.1(3) ?
O43 Gd2 N22 1_655 . 72.8(3) ?
O34 Gd2 N12 . . 77.8(3) ?
O44 Gd2 N12 2_664 . 137.3(3) ?
O33 Gd2 N12 2_564 . 147.0(3) ?
O23 Gd2 N12 . . 74.8(3) ?
O13 Gd2 N12 . . 108.9(3) ?
O43 Gd2 N12 1_655 . 69.2(3) ?
N22 Gd2 N12 . . 63.2(3) ?
O34 Gd2 O33 . 1_655 66.2(3) ?
O44 Gd2 O33 2_664 1_655 69.9(3) ?
O33 Gd2 O33 2_564 1_655 76.3(3) ?
O23 Gd2 O33 . 1_655 148.5(3) ?
O13 Gd2 O33 . 1_655 141.5(3) ?
O43 Gd2 O33 1_655 1_655 50.62(19) ?
N22 Gd2 O33 . 1_655 118.4(3) ?
N12 Gd2 O33 . 1_655 108.6(3) ?
O34 Gd2 C13 . . 106.6(3) ?
O44 Gd2 C13 2_664 . 102.6(3) ?
O33 Gd2 C13 2_564 . 76.4(3) ?
O23 Gd2 C13 . . 26.87(19) ?
O13 Gd2 C13 . . 27.27(19) ?
O43 Gd2 C13 1_655 . 156.2(3) ?
N22 Gd2 C13 . . 84.5(3) ?
N12 Gd2 C13 . . 94.7(4) ?
O33 Gd2 C13 1_655 . 152.7(3) ?
O34 Gd2 C43 . 1_655 71.8(3) ?
O44 Gd2 C43 2_664 1_655 77.9(3) ?
O33 Gd2 C43 2_564 1_655 102.0(2) ?
O23 Gd2 C43 . 1_655 152.5(3) ?
O13 Gd2 C43 . 1_655 153.7(3) ?
O43 Gd2 C43 1_655 1_655 25.57(18) ?
N22 Gd2 C43 . 1_655 97.4(3) ?
N12 Gd2 C43 . 1_655 86.1(3) ?
O33 Gd2 C43 1_655 1_655 25.73(17) ?
C13 Gd2 C43 . 1_655 178.1(3) ?
O34 Gd2 Gd2 . 2_664 64.5(2) ?
O44 Gd2 Gd2 2_664 2_664 67.6(2) ?
O33 Gd2 Gd2 2_564 2_664 41.13(19) ?
O23 Gd2 Gd2 . 2_664 121.5(2) ?
O13 Gd2 Gd2 . 2_664 113.6(2) ?
O43 Gd2 Gd2 1_655 2_664 85.65(15) ?
N22 Gd2 Gd2 . 2_664 143.5(2) ?
N12 Gd2 Gd2 . 2_664 135.5(3) ?
O33 Gd2 Gd2 1_655 2_664 35.19(14) ?
C13 Gd2 Gd2 . 2_664 117.5(2) ?
C43 Gd2 Gd2 1_655 2_664 60.89(15) ?
C51 N11 C11 . . 120.9(12) ?
C51 N11 Gd1 . . 121.6(9) ?
C11 N11 Gd1 . . 117.5(8) ?
C61 N21 C101 . . 117.8(13) ?
C61 N21 Gd1 . . 121.4(9) ?
C101 N21 Gd1 . . 120.8(9) ?
N11 C11 C21 . . 121.2(14) ?
N11 C11 H11 . . 119.4 ?
C21 C11 H11 . . 119.4 ?
C31 C21 C11 . . 118.4(16) ?
C31 C21 H21 . . 120.8 ?
C11 C21 H21 . . 120.8 ?
C21 C31 C41 . . 119.1(15) ?
C21 C31 H31 . . 120.5 ?
C41 C31 H31 . . 120.5 ?
C51 C41 C31 . . 120.0(16) ?
C51 C41 H41 . . 120.0 ?
C31 C41 H41 . . 120.0 ?
N11 C51 C41 . . 119.4(14) ?
N11 C51 C61 . . 117.3(11) ?
C41 C51 C61 . . 122.9(12) ?
N21 C61 C71 . . 120.2(14) ?
N21 C61 C51 . . 116.6(11) ?
C71 C61 C51 . . 123.0(12) ?
C61 C71 C81 . . 122.0(17) ?
C61 C71 H71 . . 119.0 ?
C81 C71 H71 . . 119.0 ?
C71 C81 C91 . . 117.9(17) ?
C71 C81 H81 . . 121.1 ?
C91 C81 H81 . . 121.1 ?
C101 C91 C81 . . 116.9(17) ?
C101 C91 H91 . . 121.6 ?
C81 C91 H91 . . 121.6 ?
N21 C101 C91 . . 124.6(16) ?
N21 C101 H101 . . 117.7 ?
C91 C101 H101 . . 117.7 ?
C12 N12 C52 . . 121.7(11) ?
C12 N12 Gd2 . . 119.8(8) ?
C52 N12 Gd2 . . 118.5(8) ?
C62 N22 C102 . . 117.0(11) ?
C62 N22 Gd2 . . 124.5(8) ?
C102 N22 Gd2 . . 118.4(7) ?
N12 C12 C22 . . 119.8(14) ?
N12 C12 H12 . . 120.1 ?
C22 C12 H12 . . 120.1 ?
C12 C22 C32 . . 117.8(15) ?
C12 C22 H22 . . 121.1 ?
C32 C22 H22 . . 121.1 ?
C22 C32 C42 . . 123.0(15) ?
C22 C32 H32 . . 118.5 ?
C42 C32 H32 . . 118.5 ?
C32 C42 C52 . . 115.5(14) ?
C32 C42 H42 . . 122.3 ?
C52 C42 H42 . . 122.3 ?
N12 C52 C42 . . 121.8(12) ?
N12 C52 C62 . . 119.6(10) ?
C42 C52 C62 . . 118.3(10) ?
N22 C62 C72 . . 123.2(13) ?
N22 C62 C52 . . 113.8(10) ?
C72 C62 C52 . . 122.9(11) ?
C82 C72 C62 . . 118.4(14) ?
C82 C72 H72 . . 120.8 ?
C62 C72 H72 . . 120.8 ?
C72 C82 C92 . . 119.9(14) ?
C72 C82 H82 . . 120.0 ?
C92 C82 H82 . . 120.0 ?
C82 C92 C102 . . 117.7(14) ?
C82 C92 H92 . . 121.2 ?
C102 C92 H92 . . 121.2 ?
N22 C102 C92 . . 123.8(13) ?
N22 C102 H102 . . 118.1 ?
C92 C102 H102 . . 118.1 ?
C13 O13 Gd2 . . 94.2(5) ?
C13 O23 Gd2 . . 96.0(5) ?
C43 O33 Gd2 . 2_564 163.3(6) ?
C43 O33 Gd2 . 1_455 92.6(5) ?
Gd2 O33 Gd2 2_564 1_455 103.7(3) ?
C43 O43 Gd2 . 1_455 100.7(5) ?
O23 C13 O13 . . 114.3(7) ?
O23 C13 C23 . . 122.4(7) ?
O13 C13 C23 . . 121.4(7) ?
O23 C13 Gd2 . . 57.2(4) ?
O13 C13 Gd2 . . 58.6(5) ?
C23 C13 Gd2 . . 178.3(7) ?
C53 C23 C13 . . 120.4(8) ?
C53 C23 C33 . . 128.7(8) ?
C13 C23 C33 . . 110.9(6) ?
C23 C33 C43 . . 116.0(7) ?
C23 C33 H33A . . 108.3 ?
C43 C33 H33A . . 108.3 ?
C23 C33 H33B . . 108.3 ?
C43 C33 H33B . . 108.3 ?
H33A C33 H33B . . 107.4 ?
O33 C43 O43 . . 113.2(7) ?
O33 C43 C33 . . 121.7(7) ?
O43 C43 C33 . . 120.8(7) ?
O33 C43 Gd2 . 1_455 61.6(4) ?
O43 C43 Gd2 . 1_455 53.8(4) ?
C33 C43 Gd2 . 1_455 172.7(7) ?
C23 C53 H53A . . 120.0 ?
C23 C53 H53B . . 120.0 ?
H53A C53 H53B . . 120.0 ?
C14 O14 Gd1 . 2_655 143.5(6) ?
C14 O24 Gd1 . . 144.6(7) ?
C44 O34 Gd2 . . 150.7(7) ?
C44 O44 Gd2 . 2_664 136.2(6) ?
O24 C14 O14 . . 113.9(8) ?
O24 C14 C24 . . 121.5(9) ?
O14 C14 C24 . . 121.7(9) ?
C14 C24 C34 . . 110.1(10) ?
C14 C24 H24A . . 109.6 ?
C34 C24 H24A . . 109.6 ?
C14 C24 H24B . . 109.6 ?
C34 C24 H24B . . 109.6 ?
H24A C24 H24B . . 108.1 ?
C54 C34 C44 . . 125.0(12) ?
C54 C34 C24 . . 119.7(11) ?
C44 C34 C24 . . 115.4(8) ?
O44 C44 O34 . . 113.8(8) ?
O44 C44 C34 . . 119.5(7) ?
O34 C44 C34 . . 123.8(8) ?
C34 C54 H54A . . 120.0 ?
C34 C54 H54B . . 120.0 ?
H54A C54 H54B . . 120.0 ?
C15 O15 Gd1 . 1_455 92.9(5) ?
C15 O25 Gd1 . 1_455 96.0(5) ?
C45 O35 Gd1 . 2_655 159.1(6) ?
C45 O35 Gd1 . . 96.5(5) ?
Gd1 O35 Gd1 2_655 . 103.3(3) ?
C45 O45 Gd1 . . 105.0(5) ?
O25 C15 O15 . . 115.4(7) ?
O25 C15 C25 . . 122.1(6) ?
O15 C15 C25 . . 121.7(7) ?
O25 C15 Gd1 . 1_455 56.9(4) ?
O15 C15 Gd1 . 1_455 59.7(4) ?
C25 C15 Gd1 . 1_455 177.7(6) ?
C55 C25 C35 . . 126.5(9) ?
C55 C25 C15 . . 122.5(8) ?
C35 C25 C15 . . 111.0(6) ?
C45 C35 C25 . . 118.8(8) ?
C45 C35 H35A . . 107.6 ?
C25 C35 H35A . . 107.6 ?
C45 C35 H35B . . 107.6 ?
C25 C35 H35B . . 107.6 ?
H35A C35 H35B . . 107.0 ?
O35 C45 O45 . . 105.5(7) ?
O35 C45 C35 . . 124.6(7) ?
O45 C45 C35 . . 121.5(7) ?
C25 C55 H55A . . 120.0 ?
C25 C55 H55B . . 120.0 ?
H55A C55 H55B . . 120.0 ?

loop_
_geom_bond_atom_site_label_1
_geom_bond_atom_site_label_2
_geom_bond_site_symmetry_2
_geom_bond_distance
_geom_bond_publ_flag
Gd1 O35 2_655 2.346(7) y
Gd1 O24 . 2.346(8) y
Gd1 O14 2_655 2.358(8) y
Gd1 O25 1_655 2.426(8) y
Gd1 O15 1_655 2.489(9) y
Gd1 O45 . 2.514(8) y
Gd1 N11 . 2.580(11) y
Gd1 N21 . 2.600(11) y
Gd1 O35 . 2.713(8) y
Gd1 Gd1 2_655 3.9748(13) y
Gd2 O34 . 1.983(7) y
Gd2 O44 2_664 2.304(8) y
Gd2 O33 2_564 2.347(7) y
Gd2 O23 . 2.456(8) y
Gd2 O13 . 2.487(9) y
Gd2 O43 1_655 2.496(7) y
Gd2 N22 . 2.542(11) y
Gd2 N12 . 2.621(10) y
Gd2 O33 1_655 2.679(8) y
Gd2 Gd2 2_664 3.9573(19) y
N11 C51 . 1.340(11) ?
N11 C11 . 1.346(11) ?
N21 C61 . 1.334(11) ?
N21 C101 . 1.342(11) ?
C11 C21 . 1.383(10) ?
C11 H11 . 0.9300 ?
C21 C31 . 1.380(11) ?
C21 H21 . 0.9300 ?
C31 C41 . 1.384(11) ?
C31 H31 . 0.9300 ?
C41 C51 . 1.381(11) ?
C41 H41 . 0.9300 ?
C51 C61 . 1.501(17) ?
C61 C71 . 1.375(11) ?
C71 C81 . 1.378(11) ?
C71 H71 . 0.9300 ?
C81 C91 . 1.39(2) ?
C81 H81 . 0.9300 ?
C91 C101 . 1.381(11) ?
C91 H91 . 0.9300 ?
C101 H101 . 0.9300 ?
N12 C12 . 1.340(11) ?
N12 C52 . 1.341(11) ?
N22 C62 . 1.339(10) ?
N22 C102 . 1.345(11) ?
C12 C22 . 1.380(11) ?
C12 H12 . 0.9300 ?
C22 C32 . 1.381(11) ?
C22 H22 . 0.9300 ?
C32 C42 . 1.382(11) ?
C32 H32 . 0.9300 ?
C42 C52 . 1.385(10) ?
C42 H42 . 0.9300 ?
C52 C62 . 1.503(16) ?
C62 C72 . 1.383(10) ?
C72 C82 . 1.376(11) ?
C72 H72 . 0.9300 ?
C82 C92 . 1.380(11) ?
C82 H82 . 0.9300 ?
C92 C102 . 1.382(10) ?
C92 H92 . 0.9300 ?
C102 H102 . 0.9300 ?
O13 C13 . 1.336(9) ?
O23 C13 . 1.321(9) ?
O33 C43 . 1.322(8) ?
O43 C43 . 1.336(9) ?
C13 C23 . 1.472(8) ?
C23 C53 . 1.303(9) ?
C23 C33 . 1.482(8) ?
C33 C43 . 1.498(8) ?
C33 H33A . 0.9700 ?
C33 H33B . 0.9700 ?
C53 H53A . 0.9300 ?
C53 H53B . 0.9300 ?
O14 C14 . 1.335(9) ?
O24 C14 . 1.329(9) ?
O34 C44 . 1.378(9) ?
O44 C44 . 1.336(9) ?
C14 C24 . 1.496(9) ?
C24 C34 . 1.510(12) ?
C24 H24A . 0.9700 ?
C24 H24B . 0.9700 ?
C34 C54 . 1.33(2) ?
C34 C44 . 1.492(8) ?
C54 H54A . 0.9300 ?
C54 H54B . 0.9300 ?
O15 C15 . 1.327(8) ?
O25 C15 . 1.322(8) ?
O35 C45 . 1.368(8) ?
O45 C45 . 1.390(9) ?
C15 C25 . 1.473(8) ?
C15 Gd1 1_455 2.880(8) ?
C25 C55 . 1.301(9) ?
C25 C35 . 1.466(8) ?
C35 C45 . 1.439(8) ?
C35 H35A . 0.9700 ?
C35 H35B . 0.9700 ?
C55 H55A . 0.9300 ?
C55 H55B . 0.9300 ?
